data_7051406
_journal_name_full 'New Journal of Chemistry'
_journal_paper_doi 10.1039/a809066a
_journal_year 1999
_chemical_formula_sum 'C13 H21 Mn0.5 N4 S'
_chemical_formula_weight 292.87
_space_group_IT_number 2
_symmetry_cell_setting triclinic
_symmetry_space_group_name_Hall '-P 1'
_symmetry_space_group_name_H-M 'P -1'
_cell_angle_alpha 101.71(4)
_cell_angle_beta 109.06(4)
_cell_angle_gamma 78.18(4)
_cell_formula_units_Z 4
_cell_length_a 11.851(5)
_cell_length_b 18.442(5)
_cell_length_c 7.695(5)
_cell_measurement_temperature 180(2)
_cell_volume 1539.0(13)
_diffrn_ambient_temperature 180(2)
_exptl_crystal_density_diffrn 1.264
_cod_depositor_comments
;
The following automatic conversions were performed:
'_symmetry_cell_setting' value 'Triclinic' changed to 'triclinic'
according to '/home/saulius/struct/CIF-dictionaries/cif_core.dic'
dictionary named 'cif_core.dic' version 2.4.1 from 2010-06-29.

Automatic conversion script
Id: cif_fix_enum 1527 2010-12-29 10:47:43Z saulius 
;
_cod_original_formula_sum 'C13 H21 Mn0.50 N4 S'
_cod_database_code 7051406

loop_
_symmetry_equiv_pos_as_xyz
'x, y, z'
'-x, -y, -z'

loop_
_atom_site_label
_atom_site_type_symbol
_atom_site_fract_x
_atom_site_fract_y
_atom_site_fract_z
_atom_site_U_iso_or_equiv
_atom_site_adp_type
_atom_site_occupancy
_atom_site_calc_flag
_atom_site_refinement_flags
_atom_site_disorder_assembly
_atom_site_disorder_group
Mn1 Mn 0.74926(7) 0.25064(5) 0.29685(10) 0.0368(3) Uani 1 d . . .
S1 S 0.67569(12) 0.12017(8) 0.2802(2) 0.0486(4) Uani 1 d . . .
S2 S 0.82203(12) 0.38075(8) 0.48628(19) 0.0494(4) Uani 1 d . . .
N7 N 0.8726(3) 0.5440(2) 0.1011(6) 0.0434(11) Uani 1 d . . .
N8 N 0.6277(4) -0.0429(3) 0.6871(6) 0.0442(11) Uani 1 d . . .
N1 N 0.5848(3) 0.2606(2) 0.3790(5) 0.0367(10) Uani 1 d . . .
N2 N 0.4622(4) 0.1803(3) 0.3588(6) 0.0419(11) Uani 1 d . . .
N3 N 0.9131(3) 0.2394(2) 0.5329(5) 0.0402(11) Uani 1 d . . .
N4 N 1.0362(3) 0.3185(3) 0.7178(5) 0.0416(11) Uani 1 d . . .
H28 H 1.0625 0.3610 0.7741 0.050 Uiso 1 calc R . .
N5 N 0.6299(3) 0.2989(3) 0.0216(5) 0.0442(11) Uani 1 d . . .
N6 N 0.8673(3) 0.2048(3) 0.0943(5) 0.0452(12) Uani 1 d . . .
C8 C 0.9287(4) 0.3108(3) 0.5853(6) 0.0393(13) Uani 1 d . . .
C9 C 1.0965(4) 0.2480(3) 0.7484(6) 0.0377(12) Uani 1 d . . .
C10 C 1.2090(5) 0.2241(4) 0.8652(7) 0.0531(16) Uani 1 d . . .
H10 H 1.2611 0.2582 0.9440 0.064 Uiso 1 calc R . .
C11 C 1.2407(5) 0.1472(4) 0.8596(8) 0.0581(17) Uani 1 d . . .
H11 H 1.3176 0.1280 0.9357 0.070 Uiso 1 calc R . .
C12 C 1.1639(5) 0.0969(4) 0.7466(8) 0.0613(17) Uani 1 d . . .
H12 H 1.1891 0.0446 0.7472 0.074 Uiso 1 calc R . .
C13 C 1.0506(5) 0.1227(3) 0.6332(7) 0.0513(15) Uani 1 d . . .
H13 H 0.9971 0.0889 0.5578 0.062 Uiso 1 calc R . .
C14 C 1.0183(4) 0.1990(3) 0.6335(7) 0.0393(13) Uani 1 d . . .
C1 C 0.5707(4) 0.1881(3) 0.3429(6) 0.0368(12) Uani 1 d . . .
C2 C 0.4027(4) 0.2512(3) 0.4033(6) 0.0395(13) Uani 1 d . . .
C3 C 0.2911(5) 0.2754(4) 0.4320(7) 0.0537(15) Uani 1 d . . .
H3 H 0.2392 0.2412 0.4250 0.064 Uiso 1 calc R . .
C4 C 0.2587(5) 0.3514(4) 0.4712(8) 0.0610(17) Uani 1 d . . .
H4 H 0.1814 0.3701 0.4877 0.073 Uiso 1 calc R . .
C5 C 0.3357(5) 0.4020(4) 0.4875(7) 0.0551(16) Uani 1 d . . .
H5 H 0.3104 0.4542 0.5165 0.066 Uiso 1 calc R . .
C6 C 0.4485(5) 0.3773(3) 0.4621(7) 0.0512(15) Uani 1 d . . .
H6 H 0.5016 0.4117 0.4755 0.061 Uiso 1 calc R . .
C7 C 0.4816(4) 0.3014(3) 0.4168(7) 0.0412(13) Uani 1 d . . .
C24 C 0.7568(5) -0.0626(4) 0.7075(8) 0.0633(18) Uani 1 d . . .
H24A H 0.7974 -0.0859 0.8201 0.095 Uiso 1 calc R . .
H24B H 0.7908 -0.0172 0.7173 0.095 Uiso 1 calc R . .
H24C H 0.7688 -0.0978 0.5989 0.095 Uiso 1 calc R . .
C25 C 0.6097(5) 0.0074(3) 0.8483(8) 0.0620(17) Uani 1 d . . .
H25A H 0.6276 0.0568 0.8467 0.093 Uiso 1 calc R . .
H25B H 0.6635 -0.0122 0.9609 0.093 Uiso 1 calc R . .
H25C H 0.5256 0.0119 0.8472 0.093 Uiso 1 calc R . .
C26 C 0.5683(4) -0.0086(4) 0.5187(8) 0.0544(16) Uani 1 d . . .
H26A H 0.5871 -0.0429 0.4115 0.065 Uiso 1 calc R . .
H26B H 0.6003 0.0384 0.5314 0.065 Uiso 1 calc R . .
C21 C 0.8916(5) 0.4934(3) 0.2348(8) 0.0613(17) Uani 1 d . . .
H21A H 0.8665 0.4453 0.1685 0.092 Uiso 1 calc R . .
H21B H 0.8437 0.5155 0.3202 0.092 Uiso 1 calc R . .
H21C H 0.9773 0.4854 0.3056 0.092 Uiso 1 calc R . .
C22 C 0.7433(4) 0.5651(4) 0.0127(8) 0.0637(17) Uani 1 d . . .
H22A H 0.7319 0.5981 -0.0786 0.096 Uiso 1 calc R . .
H22B H 0.7046 0.5913 0.1074 0.096 Uiso 1 calc R . .
H22C H 0.7069 0.5199 -0.0500 0.096 Uiso 1 calc R . .
C23 C 0.9324(4) 0.5084(4) -0.0399(7) 0.0548(16) Uani 1 d . . .
H23A H 0.9128 0.5416 -0.1351 0.066 Uiso 1 calc R . .
H23B H 0.9006 0.4610 -0.1021 0.066 Uiso 1 calc R . .
C15 C 0.5283(4) 0.2575(3) -0.0685(7) 0.0571(17) Uani 1 d . . .
H15A H 0.4772 0.2650 0.0131 0.086 Uiso 1 calc R . .
H15B H 0.5587 0.2041 -0.0931 0.086 Uiso 1 calc R . .
H15C H 0.4809 0.2757 -0.1860 0.086 Uiso 1 calc R . .
C16 C 0.5831(5) 0.3786(3) 0.0576(8) 0.0588(17) Uani 1 d . . .
H16A H 0.6507 0.4070 0.1158 0.088 Uiso 1 calc R . .
H16B H 0.5332 0.3858 0.1409 0.088 Uiso 1 calc R . .
H16C H 0.5342 0.3962 -0.0600 0.088 Uiso 1 calc R . .
C17 C 0.7105(5) 0.2888(4) -0.0970(7) 0.0562(16) Uani 1 d . . .
H17A H 0.6607 0.2938 -0.2265 0.067 Uiso 1 calc R . .
H17B H 0.7618 0.3290 -0.0531 0.067 Uiso 1 calc R . .
C18 C 0.7884(5) 0.2156(4) -0.0946(7) 0.0609(18) Uani 1 d . . .
H18A H 0.8391 0.2115 -0.1772 0.073 Uiso 1 calc R . .
H18B H 0.7373 0.1754 -0.1439 0.073 Uiso 1 calc R . .
C19 C 0.9703(4) 0.2452(4) 0.1463(7) 0.0591(17) Uani 1 d . . .
H19A H 1.0230 0.2360 0.2701 0.089 Uiso 1 calc R . .
H19B H 0.9413 0.2990 0.1478 0.089 Uiso 1 calc R . .
H19C H 1.0157 0.2278 0.0558 0.089 Uiso 1 calc R . .
C20 C 0.9146(5) 0.1246(4) 0.0955(8) 0.0598(17) Uani 1 d . . .
H20A H 0.9607 0.1076 0.0058 0.090 Uiso 1 calc R . .
H20B H 0.8472 0.0962 0.0612 0.090 Uiso 1 calc R . .
H20C H 0.9673 0.1167 0.2201 0.090 Uiso 1 calc R . .
H27 H 0.445(4) 0.132(3) 0.353(6) 0.045(15) Uiso 1 d . . .

loop_
_atom_site_aniso_label
_atom_site_aniso_U_11
_atom_site_aniso_U_22
_atom_site_aniso_U_33
_atom_site_aniso_U_23
_atom_site_aniso_U_13
_atom_site_aniso_U_12
Mn1 0.0247(4) 0.0526(6) 0.0328(5) 0.0072(4) 0.0069(3) -0.0070(3)
S1 0.0410(8) 0.0490(10) 0.0607(10) 0.0027(7) 0.0249(7) -0.0068(7)
S2 0.0414(8) 0.0512(10) 0.0466(9) 0.0110(7) -0.0019(7) -0.0084(7)
N7 0.027(2) 0.055(3) 0.045(3) 0.001(2) 0.007(2) -0.010(2)
N8 0.032(2) 0.061(3) 0.041(3) 0.009(2) 0.008(2) -0.013(2)
N1 0.029(2) 0.046(3) 0.036(2) 0.005(2) 0.0121(18) -0.004(2)
N2 0.034(2) 0.048(3) 0.046(3) 0.000(2) 0.018(2) -0.009(2)
N3 0.032(2) 0.051(3) 0.034(2) 0.008(2) 0.0050(19) -0.006(2)
N4 0.025(2) 0.064(3) 0.033(2) 0.010(2) -0.0028(18) -0.017(2)
N5 0.027(2) 0.070(3) 0.036(2) 0.013(2) 0.0063(19) -0.009(2)
N6 0.027(2) 0.073(4) 0.034(3) 0.010(2) 0.0092(19) -0.003(2)
C8 0.036(3) 0.054(4) 0.031(3) 0.011(3) 0.010(2) -0.006(3)
C9 0.027(3) 0.054(4) 0.031(3) 0.011(3) 0.007(2) -0.003(2)
C10 0.034(3) 0.073(5) 0.052(4) 0.021(3) 0.006(3) -0.009(3)
C11 0.039(3) 0.079(5) 0.052(4) 0.027(3) 0.008(3) 0.006(3)
C12 0.060(4) 0.063(4) 0.056(4) 0.016(3) 0.017(3) 0.009(3)
C13 0.048(3) 0.066(4) 0.040(3) 0.017(3) 0.008(3) -0.008(3)
C14 0.032(3) 0.052(4) 0.033(3) 0.011(3) 0.006(2) -0.007(3)
C1 0.032(3) 0.046(3) 0.035(3) 0.006(2) 0.013(2) -0.007(2)
C2 0.032(3) 0.057(4) 0.026(3) 0.003(2) 0.003(2) -0.010(3)
C3 0.030(3) 0.072(5) 0.055(4) 0.006(3) 0.009(3) -0.006(3)
C4 0.040(3) 0.090(5) 0.051(4) 0.009(4) 0.018(3) -0.001(3)
C5 0.050(4) 0.065(4) 0.046(4) 0.008(3) 0.016(3) 0.004(3)
C6 0.052(4) 0.060(4) 0.043(3) 0.013(3) 0.019(3) 0.001(3)
C7 0.035(3) 0.056(4) 0.032(3) 0.007(3) 0.009(2) -0.005(3)
C24 0.037(3) 0.083(5) 0.075(4) 0.030(4) 0.014(3) -0.007(3)
C25 0.070(4) 0.060(4) 0.048(4) 0.007(3) 0.008(3) -0.007(3)
C26 0.040(3) 0.082(5) 0.047(3) 0.023(3) 0.008(3) -0.015(3)
C21 0.063(4) 0.075(5) 0.058(4) 0.018(3) 0.026(3) -0.015(3)
C22 0.030(3) 0.093(5) 0.062(4) 0.000(3) 0.011(3) -0.009(3)
C23 0.027(3) 0.094(5) 0.041(4) 0.004(3) 0.010(3) -0.011(3)
C15 0.034(3) 0.087(5) 0.044(4) 0.009(3) -0.004(3) -0.022(3)
C16 0.034(3) 0.080(5) 0.060(4) 0.024(3) 0.005(3) -0.002(3)
C17 0.041(3) 0.087(5) 0.042(3) 0.021(3) 0.009(3) -0.006(3)
C18 0.037(3) 0.108(6) 0.035(3) 0.011(3) 0.009(3) -0.008(3)
C19 0.034(3) 0.099(5) 0.048(4) 0.008(3) 0.010(3) -0.024(3)
C20 0.043(3) 0.086(5) 0.048(4) 0.002(3) 0.016(3) -0.008(3)

loop_
_geom_bond_atom_site_label_1
_geom_bond_atom_site_label_2
_geom_bond_distance
_geom_bond_site_symmetry_2
_geom_bond_publ_flag
Mn1 N3 2.190(4) . ?
Mn1 N1 2.201(4) . ?
Mn1 N6 2.347(4) . ?
Mn1 N5 2.361(4) . ?
Mn1 S1 2.6884(18) . ?
Mn1 S2 2.690(2) . ?
S1 C1 1.690(5) . ?
S2 C8 1.716(5) . ?
N7 C21 1.461(6) . ?
N7 C23 1.460(7) . ?
N7 C22 1.464(6) . ?
N8 C25 1.438(7) . ?
N8 C26 1.459(6) . ?
N8 C24 1.461(6) . ?
N1 C1 1.343(6) . ?
N1 C7 1.384(6) . ?
N2 C1 1.369(6) . ?
N2 C2 1.386(6) . ?
N3 C8 1.329(6) . ?
N3 C14 1.390(6) . ?
N4 C8 1.360(5) . ?
N4 C9 1.374(6) . ?
N5 C15 1.459(6) . ?
N5 C16 1.464(7) . ?
N5 C17 1.486(6) . ?
N6 C19 1.463(6) . ?
N6 C20 1.470(7) . ?
N6 C18 1.476(6) . ?
C9 C10 1.385(6) . ?
C9 C14 1.393(7) . ?
C10 C11 1.387(8) . ?
C11 C12 1.396(8) . ?
C12 C13 1.390(7) . ?
C13 C14 1.380(7) . ?
C2 C3 1.381(7) . ?
C2 C7 1.411(7) . ?
C3 C4 1.374(8) . ?
C4 C5 1.395(8) . ?
C5 C6 1.385(7) . ?
C6 C7 1.379(7) . ?
C26 C26 1.526(9) 2_656 ?
C23 C23 1.507(9) 2_765 ?
C17 C18 1.471(7) . ?
